data_4301480
loop_
_publ_author_name
'G. Sean McGrady'
'Peter Sirsch'
'Nicholas P. Chatterton'
'Andreas Ostermann'
'Carlo Gatti'
'Sandra Altmannshofer'
'Verena Herz'
'Georg Eickerling'
'Wolfgang Scherer'

_publ_contact_author_address
;
 Department of Chemistry
 University of New Brunswick
 Fredericton, NB
 E3B 6E2 (Canada)
;
_publ_contact_author_email smcgrady@unb.ca
_publ_contact_author_fax 1(506)4534981
_publ_contact_author_name
;
 Dr. G. Sean McGrady
;
_publ_contact_author_phone 1(506)4526340
_publ_section_title
;
Nature of the Bonding in Metal-Silane \s-Complexes
;
_journal_name_full 'Inorganic Chemistry'
_journal_page_first 1588
_journal_page_last 1598
_journal_paper_doi 10.1021/ic8019777
_journal_volume 48
_journal_year 2009
_chemical_compound_source 'see text'
_chemical_formula_moiety 'C20 H19 Mn O2 Si'
_chemical_formula_sum 'C20 H19 Mn O2 Si'
_chemical_formula_weight 374.38
_chemical_name_common Cp'Mn(CO)2(\h^2^-HSiHPh2)
_chemical_name_systematic ' ?'
_space_group_IT_number 14
_symmetry_cell_setting monoclinic
_symmetry_Int_Tables_number 14
_symmetry_space_group_name_Hall '-P 2yn'
_symmetry_space_group_name_H-M 'P 1 21/n 1'
_atom_sites_solution_hydrogens difmap
_atom_sites_solution_primary direct
_atom_sites_solution_secondary difmap
_audit_creation_date 'Aug 30 11:51:23 2005'
_audit_creation_method 'PLATON <TABLE ACC> option'
_audit_update_record
;
June 04, 2008 updated by author P. Sirsch

;
_cell_angle_alpha 90
_cell_angle_beta 105.4251(33)
_cell_angle_gamma 90
_cell_formula_units_Z 4
_cell_length_a 8.4750(5)
_cell_length_b 15.1016(10)
_cell_length_c 14.8686(10)
_cell_measurement_reflns_used 2649
_cell_measurement_temperature 293
_cell_measurement_theta_max 38.09
_cell_measurement_theta_min 3.39
_cell_volume 1834.4(2)
_computing_cell_refinement 'DENZO (Z. Otwinowski and W. Minor, 1997)'
_computing_data_collection 'BIX-3 program (I. Tanaka et al., 2002)'
_computing_data_reduction 'DENZO (Z. Otwinowski and W. Minor, 1997)'
_computing_molecular_graphics 'ORTEP-3 (Farrugia, 1997)'
_computing_publication_material 'PLATON (Spek, 2003)'
_computing_structure_refinement 'SHELXL-97 (Sheldrick, 1997)'
_computing_structure_solution 'SIR-92 (C. Giacovazzo, 1992)'
_diffrn_ambient_temperature 293
_diffrn_measured_fraction_theta_full 0.992
_diffrn_measured_fraction_theta_max 0.992
_diffrn_measurement_device 'one-circle diffractometer'
_diffrn_measurement_device_type
;
 neutron diffractometer BIX-3 at the JRR-3M reactor
 (JAERI, Tokai-mura, Japan)
;
_diffrn_measurement_method 'profile data from \w scans'
_diffrn_radiation_monochromator 'Si 311'
_diffrn_radiation_probe neutron
_diffrn_radiation_type neutron
_diffrn_radiation_wavelength 1.23000
_diffrn_reflns_av_R_equivalents 0.206
_diffrn_reflns_av_sigmaI/netI 0.1669
_diffrn_reflns_limit_h_max 8
_diffrn_reflns_limit_h_min -8
_diffrn_reflns_limit_k_max 15
_diffrn_reflns_limit_k_min -15
_diffrn_reflns_limit_l_max 14
_diffrn_reflns_limit_l_min -14
_diffrn_reflns_number 12727
_diffrn_reflns_reduction_process ' ? '
_diffrn_reflns_theta_full 38.09
_diffrn_reflns_theta_max 38.09
_diffrn_reflns_theta_min 3.39
_diffrn_standards_decay_% 'not measured'
_diffrn_standards_interval_count 'not measured'
_diffrn_standards_interval_time 'not measured'
_diffrn_standards_number 'not measured'
_exptl_absorpt_coefficient_mu 0.155
_exptl_absorpt_correction_T_max 0.747
_exptl_absorpt_correction_T_min 0.654
_exptl_absorpt_correction_type empirical
_exptl_absorpt_process_details
;
Absorption effects have been taken into account by a combination
of averaging of equivalent reflections by SORTAV (R. H. Blessing, 1995)
and an overall volume and scaling correction by SCALEPACK
(Z. Otwinowski, W. Minor, 1997).
;
_exptl_crystal_colour yellow
_exptl_crystal_density_diffrn 1.356
_exptl_crystal_density_method 'Not Measured'
_exptl_crystal_description plate
_exptl_crystal_F_000 776
_exptl_crystal_size_max 3.000
_exptl_crystal_size_mid 2.300
_exptl_crystal_size_min 2.000
_refine_diff_density_max 0.489
_refine_diff_density_min -0.519
_refine_diff_density_rms 0.122
_refine_ls_extinction_method none
_refine_ls_goodness_of_fit_ref 0.949
_refine_ls_hydrogen_treatment refall
_refine_ls_matrix_type full
_refine_ls_number_parameters 388
_refine_ls_number_reflns 1920
_refine_ls_number_restraints 0
_refine_ls_restrained_S_all 0.949
_refine_ls_R_factor_all 0.1243
_refine_ls_R_factor_gt 0.0716
_refine_ls_shift/su_max 0.000
_refine_ls_shift/su_mean 0.000
_refine_ls_structure_factor_coef Fsqd
_refine_ls_weighting_details 'w=1/[\s^2^(Fo^2^)+(0.0842P)^2^+0.0000P] where P=(Fo^2^+2Fc^2^)/3'
_refine_ls_weighting_scheme calc
_refine_ls_wR_factor_gt 0.1573
_refine_ls_wR_factor_ref 0.1762
_reflns_number_gt 1165
_reflns_number_total 1920
_reflns_threshold_expression I>2\s(I)
_cod_data_source_file ic8019777_si_002.cif
_cod_data_source_block seaa_n_293
_cod_depositor_comments
;
The following automatic conversions were performed:
'_symmetry_cell_setting' value 'Monoclinic' changed to 'monoclinic'
according to '/home/saulius/struct/CIF-dictionaries/cif_core.dic'
dictionary named 'cif_core.dic' version 2.4.1 from 2010-06-29.

Automatic conversion script
Id: cif_fix_enum 1527 2010-12-29 10:47:43Z saulius 
;
_cod_original_sg_symbol_H-M 'P 21/n'
_cod_database_code 4301480

loop_
_symmetry_equiv_pos_site_id
_symmetry_equiv_pos_as_xyz
1 x,y,z
2 1/2-x,1/2+y,1/2-z
3 -x,-y,-z
4 1/2+x,1/2-y,1/2+z

loop_
_atom_site_aniso_label
_atom_site_aniso_U_11
_atom_site_aniso_U_22
_atom_site_aniso_U_33
_atom_site_aniso_U_23
_atom_site_aniso_U_13
_atom_site_aniso_U_12
Mn 0.039(6) 0.054(6) 0.048(5) -0.002(5) 0.016(4) 0.004(5)
Si 0.025(5) 0.066(6) 0.049(5) 0.017(4) 0.002(4) 0.003(4)
O1 0.074(6) 0.129(8) 0.060(5) -0.023(5) 0.005(4) 0.034(5)
O2 0.042(5) 0.122(7) 0.092(5) -0.001(5) 0.030(4) 0.027(5)
C1 0.051(4) 0.085(4) 0.044(3) -0.016(3) 0.018(3) 0.010(3)
C2 0.039(4) 0.068(4) 0.060(4) 0.001(3) 0.021(3) 0.003(3)
C3 0.088(6) 0.052(4) 0.079(5) 0.011(4) 0.034(4) -0.004(4)
C4 0.063(6) 0.062(4) 0.095(6) 0.008(4) 0.018(5) 0.013(4)
C5 0.049(5) 0.071(5) 0.110(6) -0.009(4) 0.036(5) 0.014(4)
C6 0.071(5) 0.066(4) 0.072(5) -0.021(4) 0.038(5) -0.004(4)
C7 0.057(5) 0.056(4) 0.077(5) -0.007(3) 0.019(4) -0.010(3)
C8 0.078(7) 0.087(7) 0.082(7) -0.013(5) 0.015(6) -0.011(6)
C11 0.037(4) 0.053(4) 0.055(3) 0.003(3) 0.013(3) 0.004(3)
C12 0.045(4) 0.060(5) 0.079(4) -0.006(4) 0.010(4) 0.006(4)
C13 0.075(6) 0.060(5) 0.072(5) -0.019(4) 0.004(4) -0.002(5)
C14 0.089(6) 0.053(5) 0.065(5) -0.003(4) 0.034(4) -0.005(5)
C15 0.080(6) 0.053(5) 0.089(5) -0.004(4) 0.044(5) 0.012(4)
C16 0.046(4) 0.065(5) 0.062(4) 0.008(4) 0.021(3) 0.007(4)
C21 0.049(4) 0.054(4) 0.052(4) -0.003(3) 0.023(3) -0.006(3)
C22 0.070(5) 0.055(4) 0.052(4) -0.001(3) 0.020(4) -0.013(4)
C23 0.103(7) 0.058(4) 0.067(5) -0.007(4) 0.046(5) -0.015(4)
C24 0.095(7) 0.072(4) 0.083(6) -0.009(4) 0.061(5) -0.013(4)
C25 0.046(5) 0.095(5) 0.106(6) -0.004(4) 0.042(4) 0.002(4)
C26 0.044(5) 0.086(5) 0.074(5) 0.003(4) 0.027(4) 0.004(3)
H1 0.052(7) 0.064(7) 0.090(8) 0.003(6) 0.027(6) -0.006(6)
H2 0.044(7) 0.096(9) 0.081(7) 0.006(7) 0.002(6) 0.002(6)
H3 0.118(13) 0.074(9) 0.132(13) 0.006(9) 0.063(11) -0.006(9)
H4 0.088(11) 0.108(12) 0.132(13) 0.008(10) -0.026(10) 0.050(9)
H5 0.056(9) 0.136(13) 0.156(14) -0.019(10) 0.061(9) 0.003(9)
H6 0.133(12) 0.073(9) 0.080(9) -0.025(8) 0.062(9) -0.035(8)
H8A 0.107(16) 0.17(2) 0.16(2) 0.014(18) -0.042(14) -0.017(15)
H8B 0.031(9) 0.27(3) 0.157(18) 0.002(18) 0.016(10) -0.030(12)
H8C 0.123(17) 0.16(2) 0.161(19) -0.050(16) 0.004(14) -0.043(14)
H12 0.061(9) 0.078(9) 0.141(12) -0.029(8) 0.003(8) 0.020(8)
H13 0.092(12) 0.133(14) 0.127(13) -0.044(11) 0.011(10) -0.009(10)
H14 0.150(16) 0.093(12) 0.127(13) 0.005(11) 0.065(12) -0.005(12)
H15 0.096(11) 0.092(11) 0.150(13) 0.006(9) 0.042(10) 0.047(10)
H16 0.041(8) 0.123(12) 0.124(11) -0.005(9) 0.005(8) 0.026(8)
H22 0.080(10) 0.111(11) 0.060(8) 0.010(7) 0.007(7) -0.011(9)
H23 0.150(15) 0.132(14) 0.062(9) 0.000(9) 0.034(9) -0.033(11)
H24 0.147(14) 0.119(12) 0.123(12) -0.008(9) 0.099(12) -0.010(11)
H25 0.065(12) 0.22(2) 0.167(16) 0.012(14) 0.062(11) 0.019(12)
H26 0.044(8) 0.215(19) 0.080(9) 0.024(11) 0.024(7) 0.016(9)

loop_
_atom_site_label
_atom_site_type_symbol
_atom_site_thermal_displace_type
_atom_site_fract_x
_atom_site_fract_y
_atom_site_fract_z
_atom_site_occupancy
_atom_site_U_iso_or_equiv
_atom_site_calc_flag
_atom_site_refinement_flags
Mn Mn Uani 0.6802(11) 0.0710(6) 0.3834(6) 1.000 0.046(3) . .
Si Si Uani 0.6636(9) 0.2011(6) 0.2897(5) 1.000 0.048(3) . .
O1 O Uani 0.7930(10) 0.1210(6) 0.5811(6) 1.000 0.090(4) . .
O2 O Uani 0.3576(9) 0.1417(6) 0.3833(5) 1.000 0.083(3) . .
C1 C Uani 0.7517(7) 0.1013(4) 0.5054(4) 1.000 0.059(2) . .
C2 C Uani 0.4862(7) 0.1160(4) 0.3842(4) 1.000 0.054(2) . .
C3 C Uani 0.6234(10) -0.0648(4) 0.3867(5) 1.000 0.071(3) . .
C4 C Uani 0.7976(10) -0.0545(4) 0.4124(6) 1.000 0.074(3) . .
C5 C Uani 0.8428(9) -0.0153(4) 0.3381(5) 1.000 0.074(3) . .
C6 C Uani 0.6986(8) -0.0002(4) 0.2647(6) 1.000 0.066(3) . .
C7 C Uani 0.5639(8) -0.0329(4) 0.2929(4) 1.000 0.063(3) . .
C8 C Uani 0.3908(12) -0.0390(8) 0.2349(7) 1.000 0.084(4) . .
C11 C Uani 0.6775(6) 0.3065(4) 0.3564(3) 1.000 0.048(2) . .
C12 C Uani 0.8180(8) 0.3301(4) 0.4258(4) 1.000 0.063(3) . .
C13 C Uani 0.8322(10) 0.4071(5) 0.4752(5) 1.000 0.072(3) . .
C14 C Uani 0.7011(10) 0.4669(5) 0.4590(5) 1.000 0.066(3) . .
C15 C Uani 0.5611(10) 0.4459(5) 0.3889(5) 1.000 0.070(3) . .
C16 C Uani 0.5487(8) 0.3685(4) 0.3398(4) 1.000 0.056(3) . .
C21 C Uani 0.8029(7) 0.2027(4) 0.2090(3) 1.000 0.050(2) . .
C22 C Uani 0.7343(10) 0.2110(4) 0.1131(4) 1.000 0.058(3) . .
C23 C Uani 0.8265(11) 0.2115(4) 0.0499(6) 1.000 0.072(3) . .
C24 C Uani 0.9948(11) 0.2061(4) 0.0820(6) 1.000 0.076(3) . .
C25 C Uani 1.0665(9) 0.1994(5) 0.1756(6) 1.000 0.078(3) . .
C26 C Uani 0.9707(8) 0.1973(4) 0.2398(5) 1.000 0.066(3) . .
H1 H Uani 0.8108(13) 0.1450(7) 0.3825(8) 1.000 0.067(4) . .
H2 H Uani 0.4975(12) 0.2017(8) 0.2214(7) 1.000 0.077(4) . .
H3 H Uani 0.547(2) -0.0944(9) 0.4265(11) 1.000 0.102(7) . .
H4 H Uani 0.881(2) -0.0724(10) 0.4807(13) 1.000 0.120(7) . .
H5 H Uani 0.9669(18) 0.0029(10) 0.3387(11) 1.000 0.110(7) . .
H6 H Uani 0.6919(18) 0.0272(9) 0.1975(10) 1.000 0.089(6) . .
H8A H Uani 0.364(2) 0.0148(19) 0.1880(17) 1.000 0.161(11) . .
H8B H Uani 0.3056(18) -0.0422(17) 0.2733(15) 1.000 0.154(12) . .
H8C H Uani 0.372(3) -0.0933(17) 0.1939(17) 1.000 0.154(11) . .
H12 H Uani 0.9215(18) 0.2823(9) 0.4405(10) 1.000 0.098(6) . .
H13 H Uani 0.944(2) 0.4253(12) 0.5286(13) 1.000 0.121(8) . .
H14 H Uani 0.711(2) 0.5253(13) 0.4972(13) 1.000 0.118(8) . .
H15 H Uani 0.459(2) 0.4942(10) 0.3760(11) 1.000 0.111(7) . .
H16 H Uani 0.4363(17) 0.3538(10) 0.2835(11) 1.000 0.099(6) . .
H22 H Uani 0.597(2) 0.2164(9) 0.0869(8) 1.000 0.086(6) . .
H23 H Uani 0.770(2) 0.2189(11) -0.0242(11) 1.000 0.114(7) . .
H24 H Uani 1.075(2) 0.2058(10) 0.0333(11) 1.000 0.118(7) . .
H25 H Uani 1.203(2) 0.1947(14) 0.2025(13) 1.000 0.145(9) . .
H26 H Uani 1.0325(16) 0.1917(12) 0.3150(11) 1.000 0.112(7) . .

loop_
_atom_type_symbol
_atom_type_description
_atom_type_scat_length_neutron
_atom_type_scat_source
Si Si 4.1491 'Sears, V. F. (1992) Neutron News 3, 26-37.'
O O 5.803 'Sears, V. F. (1992) Neutron News 3, 26-37.'
Mn Mn -3.73 'Sears, V. F. (1992) Neutron News 3, 26-37.'
H H -3.7390 'Sears, V. F. (1992) Neutron News 3, 26-37.'
C C 6.6460 'Sears, V. F. (1992) Neutron News 3, 26-37.'

loop_
_geom_angle_atom_site_label_1
_geom_angle_atom_site_label_2
_geom_angle_atom_site_label_3
_geom_angle
_geom_angle_site_symmetry_1
_geom_angle_site_symmetry_2
_geom_angle_site_symmetry_3
_geom_angle_publ_flag
Si Mn C1 109.2(5) . . . yes
Si Mn C2 77.2(4) . . . yes
Si Mn C3 146.5(5) . . . yes
Si Mn C4 143.2(5) . . . yes
Si Mn C5 105.1(5) . . . yes
Si Mn C6 86.4(4) . . . yes
Si Mn C7 107.0(4) . . . yes
C1 Mn C2 87.7(5) . . . yes
C1 Mn C3 103.9(5) . . . yes
C1 Mn C4 90.5(5) . . . yes
C1 Mn C5 113.5(5) . . . yes
C1 Mn C6 152.6(6) . . . yes
C1 Mn C7 142.5(6) . . . yes
C2 Mn C3 98.9(5) . . . yes
C2 Mn C4 136.1(6) . . . yes
C2 Mn C5 155.6(6) . . . yes
C2 Mn C6 118.3(5) . . . yes
C2 Mn C7 90.7(5) . . . yes
C3 Mn C4 39.5(4) . . . yes
C3 Mn C5 65.4(4) . . . yes
C3 Mn C6 65.9(4) . . . yes
C3 Mn C7 39.5(3) . . . yes
C4 Mn C5 38.2(3) . . . yes
C4 Mn C6 65.2(4) . . . yes
C4 Mn C7 65.5(4) . . . yes
C5 Mn C6 39.2(3) . . . yes
C5 Mn C7 65.1(4) . . . yes
C6 Mn C7 38.8(3) . . . yes
C7 Mn H1 136.5(7) . . . no
Si Mn H1 49.1(5) . . . no
C1 Mn H1 77.3(6) . . . no
C2 Mn H1 112.4(7) . . . no
C3 Mn H1 148.7(7) . . . no
C4 Mn H1 110.0(7) . . . no
C5 Mn H1 85.2(6) . . . no
C6 Mn H1 98.4(6) . . . no
Mn Si C21 115.4(5) . . . yes
C11 Si C21 111.4(5) . . . yes
Mn Si C11 114.0(4) . . . yes
C11 Si H1 93.5(5) . . . no
C11 Si H2 105.7(7) . . . no
C21 Si H2 101.6(6) . . . no
H1 Si H2 148.5(8) . . . no
C21 Si H1 94.0(5) . . . no
Mn Si H1 41.2(5) . . . no
Mn Si H2 107.4(7) . . . no
Mn C1 O1 178.5(7) . . . yes
Mn C2 O2 177.1(7) . . . yes
Mn C3 C4 71.1(5) . . . yes
Mn C3 C7 71.0(4) . . . yes
C4 C3 C7 107.1(7) . . . no
C3 C4 C5 108.4(7) . . . no
Mn C4 C3 69.5(5) . . . yes
Mn C4 C5 71.0(5) . . . yes
C4 C5 C6 108.4(7) . . . no
Mn C5 C4 70.9(5) . . . yes
Mn C5 C6 69.5(5) . . . yes
Mn C6 C5 71.3(5) . . . yes
Mn C6 C7 71.5(5) . . . yes
C5 C6 C7 108.3(7) . . . no
C6 C7 C8 126.9(7) . . . no
Mn C7 C3 69.5(4) . . . yes
Mn C7 C6 69.7(5) . . . yes
Mn C7 C8 128.9(6) . . . yes
C3 C7 C6 107.7(6) . . . no
C3 C7 C8 125.3(7) . . . no
Si C11 C12 122.1(5) . . . yes
Si C11 C16 122.6(5) . . . yes
C12 C11 C16 115.3(5) . . . no
C11 C12 C13 123.4(6) . . . no
C12 C13 C14 120.3(7) . . . no
C13 C14 C15 117.4(7) . . . no
C14 C15 C16 121.6(7) . . . no
C11 C16 C15 121.9(6) . . . no
Si C21 C22 119.2(6) . . . yes
Si C21 C26 123.5(5) . . . yes
C22 C21 C26 117.3(6) . . . no
C21 C22 C23 122.8(8) . . . no
C22 C23 C24 119.1(8) . . . no
C23 C24 C25 119.7(8) . . . no
C24 C25 C26 120.8(8) . . . no
C21 C26 C25 120.3(6) . . . no
Mn C3 H3 126.0(9) . . . no
C4 C3 H3 128.5(11) . . . no
C7 C3 H3 124.3(11) . . . no
Mn C4 H4 123.6(10) . . . no
C3 C4 H4 125.5(12) . . . no
C5 C4 H4 126.1(12) . . . no
Mn C5 H5 123.3(10) . . . no
C4 C5 H5 124.8(11) . . . no
C6 C5 H5 126.8(11) . . . no
Mn C6 H6 126.0(9) . . . no
C5 C6 H6 126.9(11) . . . no
C7 C6 H6 124.7(11) . . . no
C7 C8 H8A 109.9(14) . . . no
C7 C8 H8B 114.0(14) . . . no
C7 C8 H8C 111.8(17) . . . no
H8A C8 H8B 110(2) . . . no
H8A C8 H8C 105(2) . . . no
H8B C8 H8C 106(2) . . . no
C11 C12 H12 116.9(9) . . . no
C13 C12 H12 119.7(10) . . . no
C12 C13 H13 122.6(12) . . . no
C14 C13 H13 117.1(12) . . . no
C13 C14 H14 120.5(12) . . . no
C15 C14 H14 122.1(13) . . . no
C14 C15 H15 116.8(11) . . . no
C16 C15 H15 121.6(11) . . . no
C11 C16 H16 117.9(9) . . . no
C15 C16 H16 120.1(10) . . . no
C21 C22 H22 118.1(9) . . . no
C23 C22 H22 119.1(9) . . . no
C22 C23 H23 121.2(12) . . . no
C24 C23 H23 119.6(12) . . . no
C23 C24 H24 121.8(12) . . . no
C25 C24 H24 118.5(12) . . . no
C24 C25 H25 120.4(12) . . . no
C26 C25 H25 118.9(12) . . . no
C21 C26 H26 120.8(10) . . . no
C25 C26 H26 119.0(10) . . . no

loop_
_geom_bond_atom_site_label_1
_geom_bond_atom_site_label_2
_geom_bond_distance
_geom_bond_site_symmetry_1
_geom_bond_site_symmetry_2
_geom_bond_publ_flag
Mn Si 2.391(12) . . yes
Mn C1 1.812(10) . . yes
Mn C2 1.782(11) . . yes
Mn C3 2.110(11) . . yes
Mn C4 2.131(11) . . yes
Mn C5 2.132(12) . . yes
Mn C6 2.108(12) . . yes
Mn C7 2.130(11) . . yes
Mn H1 1.575(14) . . no
Si C21 1.894(9) . . yes
Si C11 1.863(10) . . yes
Si H2 1.501(13) . . no
Si H1 1.806(14) . . no
O1 C1 1.126(10) . . yes
O2 C2 1.154(10) . . yes
C3 C4 1.432(12) . . no
C3 C7 1.434(9) . . no
C4 C5 1.394(11) . . no
C5 C6 1.424(11) . . no
C6 C7 1.406(10) . . no
C7 C8 1.494(12) . . no
C11 C16 1.409(9) . . no
C11 C12 1.399(8) . . no
C12 C13 1.364(10) . . no
C13 C14 1.402(12) . . no
C14 C15 1.392(11) . . no
C15 C16 1.367(10) . . no
C21 C26 1.376(9) . . no
C21 C22 1.395(7) . . no
C22 C23 1.373(12) . . no
C23 C24 1.381(13) . . no
C24 C25 1.366(12) . . no
C25 C26 1.408(11) . . no
C3 H3 1.083(18) . . no
C4 H4 1.11(2) . . no
C5 H5 1.085(18) . . no
C6 H6 1.069(17) . . no
C8 H8A 1.06(3) . . no
C8 H8B 1.03(2) . . no
C8 H8C 1.01(3) . . no
C12 H12 1.112(16) . . no
C13 H13 1.10(2) . . no
C14 H14 1.04(2) . . no
C15 H15 1.109(18) . . no
C16 H16 1.111(17) . . no
C22 H22 1.128(19) . . no
C23 H23 1.084(18) . . no
C24 H24 1.117(19) . . no
C25 H25 1.12(2) . . no
C26 H26 1.105(17) . . no

loop_
_geom_contact_atom_site_label_1
_geom_contact_atom_site_label_2
_geom_contact_distance
_geom_contact_site_symmetry_1
_geom_contact_site_symmetry_2
_geom_contact_publ_flag
Si O2 3.374(11) . . no
Si C1 3.441(10) . . no
Si C2 2.648(10) . . no
Si C5 3.595(11) . . no
Si C6 3.086(11) . . no
Si C7 3.637(11) . . no
Si H6 3.001(16) . . no
O1 C5 3.398(12) . 3_756 no
O2 C23 3.386(11) . 4_455 no
O1 H5 2.788(18) . 3_756 no
O1 H8B 2.79(2) . 3_656 no
O1 H3 2.88(2) . 3_656 no
O2 H26 2.776(17) . 1_455 no
O2 H3 2.819(17) . 3_656 no
O2 H25 2.78(2) . 1_455 no
O2 H23 2.724(19) . 4_455 no
C1 Si 3.441(10) . . no
C1 O2 3.406(10) . . no
C1 C2 2.491(8) . . no
C1 C3 3.093(9) . . no
C1 C4 2.808(9) . . no
C1 C5 3.302(9) . . no
C2 C3 2.964(9) . . no
C2 C6 3.343(9) . . no
C2 C7 2.794(9) . . no
C2 C8 3.179(13) . . no
C2 Si 2.648(10) . . no
C2 O1 3.360(10) . . no
C2 C1 2.491(8) . . no
C2 C11 3.381(8) . . no
C3 C5 2.292(11) . . no
C3 C2 2.964(9) . . no
C3 C8 2.601(13) . . no
C3 C1 3.093(9) . . no
C3 C6 2.294(11) . . no
C3 C23 3.503(9) . 2_645 no
C3 C22 3.594(9) . 2_645 no
C4 C1 2.808(9) . . no
C4 C22 3.564(9) . 2_645 no
C4 C6 2.285(12) . . no
C4 C7 2.305(11) . . no
C5 C1 3.302(9) . . no
C5 O1 3.398(12) . 3_756 no
C5 C3 2.292(11) . . no
C5 Si 3.595(11) . . no
C5 C7 2.294(10) . . no
C5 C16 3.495(9) . 2_645 no
C6 C21 3.353(9) . . no
C6 C3 2.294(11) . . no
C6 C8 2.594(13) . . no
C6 C15 3.536(11) . 2_645 no
C6 C4 2.285(12) . . no
C6 C16 3.564(10) . 2_645 no
C6 C2 3.343(9) . . no
C6 Si 3.086(11) . . no
C7 C4 2.305(11) . . no
C7 C5 2.294(10) . . no
C7 C2 2.794(9) . . no
C7 Si 3.637(11) . . no
C15 C6 3.536(11) . 2_655 no
C16 C5 3.495(9) . 2_655 no
C16 C6 3.564(10) . 2_655 no
C22 C4 3.564(9) . 2_655 no
C22 C3 3.594(9) . 2_655 no
C23 O2 3.386(11) . 4_554 no
C23 C3 3.503(9) . 2_655 no
C1 H3 2.968(18) . 3_656 no
C1 H4 3.095(19) . 3_756 no
C1 H4 2.904(17) . . no
C1 H1 2.124(13) . . no
C2 H8B 3.07(2) . . no
C2 H3 2.920(17) . 3_656 no
C2 H1 2.792(13) . . no
C2 H2 2.769(12) . . no
C3 H4 2.26(2) . . no
C4 H5 2.202(18) . . no
C4 H1 3.052(12) . . no
C4 H3 2.270(19) . . no
C5 H1 2.543(12) . . no
C5 H6 2.235(16) . . no
C5 H4 2.231(19) . . no
C6 H5 2.248(18) . . no
C6 H1 2.810(13) . . no
C7 H6 2.198(16) . . no
C7 H3 2.232(17) . . no
C8 H15 3.03(2) . 2_545 no
C11 H24 2.987(17) . 4_455 no
C12 H24 2.973(18) . 4_455 no
C12 H22 2.968(15) . 4_555 no
C13 H22 3.048(16) . 4_555 no
C13 H24 3.067(19) . 4_455 no
C14 H6 2.862(17) . 2_655 no
C15 H6 2.995(17) . 2_655 no
C16 H24 3.041(17) . 4_455 no
C21 H6 2.802(15) . . no
C23 H14 2.90(2) . 2_645 no
C24 H3 3.032(15) . 2_655 no
H1 C1 2.124(13) . . no
H1 C2 2.792(13) . . no
H1 C4 3.052(12) . . no
H1 C5 2.543(12) . . no
H1 C6 2.810(13) . . no
H1 C11 2.672(12) . . no
H1 C21 2.707(12) . . no
H1 H12 2.344(18) . . no
H1 H26 2.457(19) . . no
H2 H16 2.579(19) . . no
H2 H22 2.378(17) . . no
H2 H25 2.44(2) . 1_455 no
H3 C24 3.032(15) . 2_645 no
H3 O1 2.88(2) . 3_656 no
H3 O2 2.819(17) . 3_656 no
H3 C1 2.968(18) . 3_656 no
H3 C2 2.920(17) . 3_656 no
H4 C1 3.095(19) . 3_756 no
H5 O1 2.788(18) . 3_756 no
H6 C21 2.802(15) . . no
H6 C14 2.862(17) . 2_645 no
H6 C15 2.995(17) . 2_645 no
H8B C2 3.07(2) . . no
H8B H16 2.54(3) . 2_545 no
H8B O1 2.79(2) . 3_656 no
H12 H1 2.344(18) . . no
H12 H22 2.287(19) . 4_555 no
H13 H22 2.53(2) . 4_555 no
H14 C23 2.90(2) . 2_655 no
H15 C8 3.03(2) . 2_555 no
H16 H2 2.579(19) . . no
H16 H8B 2.54(3) . 2_555 no
H22 H2 2.378(17) . . no
H22 C12 2.968(15) . 4_454 no
H22 C13 3.048(17) . 4_454 no
H22 H12 2.287(19) . 4_454 no
H22 H13 2.53(2) . 4_454 no
H23 O2 2.724(19) . 4_554 no
H24 C11 2.987(17) . 4_554 no
H24 C12 2.973(18) . 4_554 no
H24 C13 3.067(19) . 4_554 no
H24 C16 3.041(17) . 4_554 no
H25 O2 2.78(2) . 1_655 no
H25 H2 2.44(2) . 1_655 no
H26 O2 2.776(17) . 1_655 no
H26 H1 2.457(19) . . no

loop_
_geom_torsion_atom_site_label_1
_geom_torsion_atom_site_label_2
_geom_torsion_atom_site_label_3
_geom_torsion_atom_site_label_4
_geom_torsion
_geom_torsion_site_symmetry_1
_geom_torsion_site_symmetry_2
_geom_torsion_site_symmetry_3
_geom_torsion_site_symmetry_4
_geom_torsion_publ_flag
C1 Mn Si C11 -13.5(7) . . . . no
C1 Mn Si C21 117.3(6) . . . . no
C2 Mn Si C11 69.5(5) . . . . no
C2 Mn Si C21 -159.7(5) . . . . no
C3 Mn Si C11 156.3(9) . . . . no
C3 Mn Si C21 -72.9(11) . . . . no
C4 Mn Si C11 -132.1(8) . . . . no
C4 Mn Si C21 -1.3(11) . . . . no
C5 Mn Si C11 -135.6(5) . . . . no
C5 Mn Si C21 -4.8(6) . . . . no
C6 Mn Si C11 -170.4(5) . . . . no
C6 Mn Si C21 -39.6(5) . . . . no
C7 Mn Si C11 156.3(5) . . . . no
C7 Mn Si C21 -72.9(6) . . . . no
Si Mn C3 C4 116.6(10) . . . . no
Si Mn C3 C7 0.0(11) . . . . no
C1 Mn C3 C4 -73.3(6) . . . . no
C1 Mn C3 C7 170.1(6) . . . . no
C2 Mn C3 C4 -163.2(6) . . . . no
C2 Mn C3 C7 80.3(5) . . . . no
C4 Mn C3 C7 -116.6(7) . . . . no
C5 Mn C3 C4 36.5(5) . . . . no
C5 Mn C3 C7 -80.1(5) . . . . no
C6 Mn C3 C4 79.7(5) . . . . no
C6 Mn C3 C7 -36.9(4) . . . . no
C7 Mn C3 C4 116.6(7) . . . . no
Si Mn C4 C3 -124.5(9) . . . . no
Si Mn C4 C5 -5.4(9) . . . . no
C1 Mn C4 C3 111.6(6) . . . . no
C1 Mn C4 C5 -129.4(6) . . . . no
C2 Mn C4 C3 24.3(9) . . . . no
C2 Mn C4 C5 143.4(8) . . . . no
C3 Mn C4 C5 119.1(7) . . . . no
C5 Mn C4 C3 -119.1(7) . . . . no
C6 Mn C4 C3 -81.6(5) . . . . no
C6 Mn C4 C5 37.5(4) . . . . no
C7 Mn C4 C3 -38.7(4) . . . . no
C7 Mn C4 C5 80.3(5) . . . . no
Si Mn C5 C4 176.6(6) . . . . no
Si Mn C5 C6 -64.3(5) . . . . no
C1 Mn C5 C4 57.4(6) . . . . no
C1 Mn C5 C6 176.5(6) . . . . no
C2 Mn C5 C4 -91.0(14) . . . . no
C2 Mn C5 C6 28.1(14) . . . . no
C3 Mn C5 C4 -37.7(5) . . . . no
C3 Mn C5 C6 81.4(5) . . . . no
C4 Mn C5 C6 119.1(6) . . . . no
C6 Mn C5 C4 -119.1(6) . . . . no
C7 Mn C5 C4 -81.4(5) . . . . no
C7 Mn C5 C6 37.7(4) . . . . no
Si Mn C6 C5 119.4(5) . . . . no
Si Mn C6 C7 -123.0(5) . . . . no
C1 Mn C6 C5 -7.0(13) . . . . no
C1 Mn C6 C7 110.6(13) . . . . no
C2 Mn C6 C5 -167.2(7) . . . . no
C2 Mn C6 C7 -49.6(6) . . . . no
C3 Mn C6 C5 -80.0(5) . . . . no
C3 Mn C6 C7 37.6(4) . . . . no
C4 Mn C6 C5 -36.5(4) . . . . no
C4 Mn C6 C7 81.1(5) . . . . no
C5 Mn C6 C7 117.6(6) . . . . no
C7 Mn C6 C5 -117.6(6) . . . . no
Si Mn C7 C3 -180.0(6) . . . . no
Si Mn C7 C6 61.0(5) . . . . no
Si Mn C7 C8 -60.6(9) . . . . no
C1 Mn C7 C3 -15.9(10) . . . . no
C1 Mn C7 C6 -134.9(10) . . . . no
C1 Mn C7 C8 103.5(11) . . . . no
C2 Mn C7 C3 -103.1(6) . . . . no
C2 Mn C7 C6 137.9(5) . . . . no
C2 Mn C7 C8 16.3(8) . . . . no
C3 Mn C7 C6 -119.0(6) . . . . no
C3 Mn C7 C8 119.4(9) . . . . no
C4 Mn C7 C3 38.7(5) . . . . no
C4 Mn C7 C6 -80.3(5) . . . . no
C4 Mn C7 C8 158.1(8) . . . . no
C5 Mn C7 C3 80.8(5) . . . . no
C5 Mn C7 C6 -38.2(4) . . . . no
C5 Mn C7 C8 -159.8(8) . . . . no
C6 Mn C7 C3 119.0(6) . . . . no
C6 Mn C7 C8 -121.6(8) . . . . no
C4 Mn C3 H3 124.4(14) . . . . no
C5 Mn C3 H3 160.8(13) . . . . no
C6 Mn C3 H3 -155.9(13) . . . . no
C7 Mn C3 H3 -119.1(14) . . . . no
H1 Mn C3 C4 15.0(14) . . . . no
H1 Mn C3 C7 -101.5(14) . . . . no
H1 Mn C3 H3 139.4(17) . . . . no
Si Mn C4 H4 115.8(14) . . . . no
C1 Mn C4 H4 -8.2(14) . . . . no
C2 Mn C4 H4 -95.4(15) . . . . no
C3 Mn C4 H4 -119.7(14) . . . . no
C5 Mn C4 H4 121.2(14) . . . . no
C6 Mn C4 H4 158.7(14) . . . . no
C7 Mn C4 H4 -158.5(14) . . . . no
H1 Mn C4 C3 -171.8(8) . . . . no
H1 Mn C4 C5 -52.7(7) . . . . no
H1 Mn C4 H4 68.5(15) . . . . no
Si Mn C5 H5 56.9(12) . . . . no
C1 Mn C5 H5 -62.3(13) . . . . no
C2 Mn C5 H5 149.3(16) . . . . no
C3 Mn C5 H5 -157.4(12) . . . . no
C4 Mn C5 H5 -119.7(13) . . . . no
C6 Mn C5 H5 121.2(13) . . . . no
C7 Mn C5 H5 158.9(12) . . . . no
H1 Mn C5 C4 131.4(7) . . . . no
H1 Mn C5 C6 -109.6(6) . . . . no
H1 Mn C5 H5 11.7(13) . . . . no
Si Mn C6 H6 -3.1(13) . . . . no
C1 Mn C6 H6 -129.5(16) . . . . no
C2 Mn C6 H6 70.3(14) . . . . no
C3 Mn C6 H6 157.5(13) . . . . no
C4 Mn C6 H6 -159.0(13) . . . . no
C5 Mn C6 H6 -122.5(13) . . . . no
C7 Mn C6 H6 119.9(13) . . . . no
H1 Mn C6 C5 71.7(7) . . . . no
H1 Mn C6 C7 -170.7(7) . . . . no
H1 Mn C6 H6 -50.8(14) . . . . no
H1 Mn C7 C3 132.4(11) . . . . no
H1 Mn C7 C6 13.4(10) . . . . no
H1 Mn C7 C8 -108.2(12) . . . . no
C1 Mn H1 Si -129.8(6) . . . . no
C2 Mn H1 Si -47.6(7) . . . . no
C3 Mn H1 Si 134.3(12) . . . . no
C1 Mn Si H1 52.5(7) . . . . no
C1 Mn Si H2 -130.2(7) . . . . no
C2 Mn Si H1 135.5(8) . . . . no
C2 Mn Si H2 -47.2(7) . . . . no
C3 Mn Si H1 -137.7(12) . . . . no
C3 Mn Si H2 39.6(12) . . . . no
C4 Mn Si H1 -66.1(10) . . . . no
C4 Mn Si H2 111.2(10) . . . . no
C5 Mn Si H1 -69.6(7) . . . . no
C5 Mn Si H2 107.7(7) . . . . no
C6 Mn Si H1 -104.4(7) . . . . no
C6 Mn Si H2 72.9(7) . . . . no
C7 Mn Si H1 -137.7(8) . . . . no
C7 Mn Si H2 39.6(7) . . . . no
H1 Mn Si C11 -66.0(7) . . . . no
H1 Mn Si C21 64.8(7) . . . . no
H1 Mn Si H2 177.3(9) . . . . no
Si Mn C3 H3 -119.0(14) . . . . no
C1 Mn C3 H3 51.0(14) . . . . no
C2 Mn C3 H3 -38.8(14) . . . . no
C7 Mn H1 Si 69.3(10) . . . . no
C6 Mn H1 Si 77.8(6) . . . . no
C4 Mn H1 Si 144.4(6) . . . . no
C5 Mn H1 Si 114.8(5) . . . . no
Mn Si C11 C16 -117.2(6) . . . . no
C21 Si C11 C12 -69.1(7) . . . . no
C21 Si C11 C16 110.0(6) . . . . no
Mn Si C21 C22 120.8(6) . . . . no
Mn Si C11 C12 63.7(7) . . . . no
Mn Si C21 C26 -60.1(8) . . . . no
C11 Si C21 C22 -107.2(6) . . . . no
C11 Si C21 C26 71.9(7) . . . . no
C11 Si H1 Mn 123.2(6) . . . . no
C21 Si H1 Mn -125.0(6) . . . . no
H2 Si H1 Mn -4.9(16) . . . . no
H2 Si C21 C26 -175.9(7) . . . . no
H1 Si C11 C12 26.6(7) . . . . no
H1 Si C11 C16 -154.3(6) . . . . no
H2 Si C11 C12 -178.7(6) . . . . no
H2 Si C11 C16 0.5(8) . . . . no
H1 Si C21 C22 157.5(6) . . . . no
H1 Si C21 C26 -23.4(8) . . . . no
H2 Si C21 C22 5.0(9) . . . . no
Mn C3 C4 C5 -60.6(5) . . . . no
C7 C3 C4 Mn 62.2(5) . . . . no
C7 C3 C4 C5 1.7(7) . . . . no
Mn C3 C7 C6 59.5(5) . . . . no
C4 C3 C7 C6 -2.8(7) . . . . no
Mn C3 C7 C8 -123.9(8) . . . . no
C4 C3 C7 Mn -62.3(5) . . . . no
C4 C3 C7 C8 173.9(7) . . . . no
C3 C4 C5 C6 0.1(7) . . . . no
Mn C4 C5 C6 -59.6(5) . . . . no
C3 C4 C5 Mn 59.6(5) . . . . no
C4 C5 C6 C7 -1.8(7) . . . . no
Mn C5 C6 C7 -62.3(5) . . . . no
C4 C5 C6 Mn 60.5(5) . . . . no
C5 C6 C7 C8 -173.8(8) . . . . no
Mn C6 C7 C3 -59.3(5) . . . . no
Mn C6 C7 C8 124.1(8) . . . . no
C5 C6 C7 Mn 62.2(5) . . . . no
C5 C6 C7 C3 2.9(7) . . . . no
Si C11 C12 C13 179.4(6) . . . . no
C16 C11 C12 C13 0.3(9) . . . . no
Si C11 C16 C15 -179.5(6) . . . . no
C12 C11 C16 C15 -0.4(9) . . . . no
C11 C12 C13 C14 1.2(11) . . . . no
C12 C13 C14 C15 -2.5(11) . . . . no
C13 C14 C15 C16 2.4(11) . . . . no
C14 C15 C16 C11 -1.0(11) . . . . no
Si C21 C22 C23 -179.1(6) . . . . no
C26 C21 C22 C23 1.8(9) . . . . no
Si C21 C26 C25 -179.6(6) . . . . no
C22 C21 C26 C25 -0.6(9) . . . . no
C21 C22 C23 C24 -1.9(9) . . . . no
C22 C23 C24 C25 0.7(9) . . . . no
C23 C24 C25 C26 0.5(10) . . . . no
C24 C25 C26 C21 -0.5(10) . . . . no
